data_7003336
loop_
_publ_author_name
'Andrews, Philip C.'
'Junk, Peter C.'
'Nuzhnaya, Iryna'
'Spiccia, Leone'

_publ_section_title
;
 Fluorinated bismuth alkoxides: from monomers to polymers and
 oxo-clusters
;
_journal_issue 19
_journal_name_full 'Dalton Transactions'
_journal_page_first 2557
_journal_page_last 2568
_journal_paper_doi 10.1039/b715623e
_journal_year 2008
_chemical_formula_moiety 'C24 H8 Bi4 F48 O10, 2(C7 H8)'
_chemical_formula_sum 'C38 H24 Bi4 F48 O10'
_chemical_formula_weight 2388.49
_chemical_name_systematic
;
?
;
_space_group_IT_number 14
_symmetry_cell_setting monoclinic
_symmetry_space_group_name_Hall '-P 2yn'
_symmetry_space_group_name_H-M 'P 1 21/n 1'
_atom_sites_solution_hydrogens geom
_atom_sites_solution_primary direct
_atom_sites_solution_secondary difmap
_audit_creation_method SHELXL-97
_cell_angle_alpha 90.00
_cell_angle_beta 90.155(2)
_cell_angle_gamma 90.00
_cell_formula_units_Z 2
_cell_length_a 12.7084(12)
_cell_length_b 12.0381(11)
_cell_length_c 19.6916(18)
_cell_measurement_temperature 123(2)
_cell_volume 3012.5(5)
_computing_cell_refinement 'Apex II v1.0 (Bruker ASX 2004)'
_computing_data_collection 'Apex II v1.0 (Bruker ASX 2004)'
_computing_data_reduction 'Apex II v1.0 (Bruker ASX 2004)'
_computing_molecular_graphics 'X-seed (Barbour 1997)'
_computing_structure_refinement 'SHELXL-97 (Sheldrick, 1997)'
_computing_structure_solution 'SHELXS-97 (Sheldrick, 1990)'
_diffrn_ambient_temperature 123(2)
_diffrn_measured_fraction_theta_full 0.940
_diffrn_measured_fraction_theta_max 0.940
_diffrn_measurement_device_type 'Bruker X8 APEX CCD'
_diffrn_measurement_method '0.5 deg frames in phi and omega'
_diffrn_radiation_monochromator graphite
_diffrn_radiation_source 'fine-focus sealed tube'
_diffrn_radiation_type MoK\a
_diffrn_radiation_wavelength 0.71073
_diffrn_reflns_av_R_equivalents 0.0429
_diffrn_reflns_av_sigmaI/netI 0.4706
_diffrn_reflns_limit_h_max 16
_diffrn_reflns_limit_h_min -15
_diffrn_reflns_limit_k_max 15
_diffrn_reflns_limit_k_min -15
_diffrn_reflns_limit_l_max 25
_diffrn_reflns_limit_l_min -25
_diffrn_reflns_number 19964
_diffrn_reflns_theta_full 27.50
_diffrn_reflns_theta_max 27.50
_diffrn_reflns_theta_min 1.91
_diffrn_standards_number 0
_exptl_absorpt_coefficient_mu 11.847
_exptl_absorpt_correction_T_max 0.306
_exptl_absorpt_correction_T_min 0.110
_exptl_absorpt_correction_type multi-scan
_exptl_absorpt_process_details SADABS
_exptl_crystal_colour colourless
_exptl_crystal_density_diffrn 2.633
_exptl_crystal_density_method 'not measured'
_exptl_crystal_description prismatic
_exptl_crystal_F_000 2192
_exptl_crystal_size_max 0.20
_exptl_crystal_size_mid 0.18
_exptl_crystal_size_min 0.10
_refine_diff_density_max 0.989
_refine_diff_density_min -1.124
_refine_diff_density_rms 0.135
_refine_ls_extinction_method none
_refine_ls_goodness_of_fit_ref 0.866
_refine_ls_hydrogen_treatment constr
_refine_ls_matrix_type full
_refine_ls_number_parameters 452
_refine_ls_number_reflns 6513
_refine_ls_number_restraints 0
_refine_ls_restrained_S_all 0.866
_refine_ls_R_factor_all 0.0433
_refine_ls_R_factor_gt 0.0230
_refine_ls_shift/su_max 0.002
_refine_ls_shift/su_mean 0.000
_refine_ls_structure_factor_coef Fsqd
_refine_ls_weighting_details 'calc w=1/[\s^2^(Fo^2^)+(0.0000P)^2^+0.0000P] where P=(Fo^2^+2Fc^2^)/3'
_refine_ls_weighting_scheme calc
_refine_ls_wR_factor_gt 0.0587
_refine_ls_wR_factor_ref 0.0809
_reflns_number_gt 2967
_reflns_number_total 6513
_reflns_threshold_expression >2sigma(I)
_cod_data_source_file b715623e.txt
_cod_data_source_block mono1
_cod_original_sg_symbol_H-M 'P 21/n'
_cod_database_code 7003336

loop_
_symmetry_equiv_pos_as_xyz
'x, y, z'
'-x+1/2, y+1/2, -z+1/2'
'-x, -y, -z'
'x-1/2, -y-1/2, z-1/2'

loop_
_atom_site_label
_atom_site_type_symbol
_atom_site_fract_x
_atom_site_fract_y
_atom_site_fract_z
_atom_site_U_iso_or_equiv
_atom_site_adp_type
_atom_site_occupancy
_atom_site_symmetry_multiplicity
_atom_site_calc_flag
_atom_site_refinement_flags
_atom_site_disorder_assembly
_atom_site_disorder_group
Bi1 Bi 0.538881(19) 1.075361(15) 0.926855(10) 0.01255(7) Uani 1 1 d . . .
Bi2 Bi 0.694680(19) 0.820779(16) 0.973465(10) 0.01347(7) Uani 1 1 d . . .
O1 O 0.4424(4) 0.9737(4) 0.86823(19) 0.0171(9) Uani 1 1 d . . .
C1 C 0.4379(7) 0.9339(6) 0.7490(3) 0.0313(18) Uani 1 1 d . . .
O5 O 0.5773(4) 0.9385(3) 0.9933(2) 0.0162(9) Uani 1 1 d . . .
O2 O 0.6917(4) 0.9567(4) 0.88841(19) 0.0177(9) Uani 1 1 d . . .
O3 O 0.8144(4) 0.9133(4) 1.0158(2) 0.0183(9) Uani 1 1 d . . .
O4 O 0.6201(4) 0.7875(3) 1.0757(2) 0.0188(9) Uani 1 1 d . . .
F2 F 0.3340(5) 0.9385(5) 0.7464(3) 0.0607(18) Uani 1 1 d . . .
F6 F 0.4826(4) 0.7580(4) 0.9013(2) 0.0402(12) Uani 1 1 d . . .
C11 C 0.6265(6) 0.6876(5) 1.1118(3) 0.0208(14) Uani 1 1 d . . .
H11 H 0.6992 0.6569 1.1070 0.025 Uiso 1 1 calc R . .
C9 C 0.8848(5) 0.9071(6) 1.1268(3) 0.0205(13) Uani 1 1 d . . .
C8 C 0.8099(6) 0.9658(5) 1.0787(3) 0.0185(13) Uani 1 1 d . . .
H8 H 0.7367 0.9598 1.0969 0.022 Uiso 1 1 calc R . .
F9 F 0.6817(4) 1.1322(4) 0.8008(2) 0.0351(10) Uani 1 1 d . . .
F18 F 0.8631(4) 0.7995(3) 1.1292(2) 0.0325(10) Uani 1 1 d . . .
F8 F 0.8504(4) 1.1434(4) 0.7906(2) 0.0424(12) Uani 1 1 d . . .
F23 F 0.6772(4) 0.7810(5) 1.2109(2) 0.0405(12) Uani 1 1 d . . .
F22 F 0.5112(4) 0.7596(4) 1.19570(19) 0.0325(10) Uani 1 1 d . . .
F11 F 0.7214(5) 0.9271(4) 0.7433(2) 0.0450(14) Uani 1 1 d . . .
F24 F 0.6071(4) 0.6189(4) 1.2236(2) 0.0466(13) Uani 1 1 d . . .
F1 F 0.4735(5) 1.0344(4) 0.7343(2) 0.0447(13) Uani 1 1 d . . .
F19 F 0.5719(5) 0.5897(4) 1.0154(3) 0.0442(13) Uani 1 1 d . . .
F17 F 0.8786(5) 0.9462(4) 1.1905(2) 0.0412(13) Uani 1 1 d . . .
F7 F 0.7764(5) 1.1740(3) 0.8874(3) 0.0407(12) Uani 1 1 d . . .
F16 F 0.9853(4) 0.9157(4) 1.1064(3) 0.0437(13) Uani 1 1 d . . .
F21 F 0.4495(4) 0.6431(4) 1.0833(3) 0.0441(12) Uani 1 1 d . . .
F10 F 0.8891(5) 0.9290(5) 0.7598(3) 0.0597(17) Uani 1 1 d . . .
F3 F 0.4735(6) 0.8657(5) 0.7013(2) 0.0610(18) Uani 1 1 d . . .
F12 F 0.7909(5) 0.8079(4) 0.8086(3) 0.0486(14) Uani 1 1 d . . .
F20 F 0.5476(5) 0.5074(4) 1.1114(3) 0.0592(16) Uani 1 1 d . . .
C5 C 0.7808(5) 0.9879(5) 0.8531(3) 0.0208(13) Uani 1 1 d . . .
H5 H 0.8432 0.9787 0.8836 0.025 Uiso 1 1 calc R . .
C4 C 0.7741(6) 1.1083(6) 0.8315(4) 0.0269(14) Uani 1 1 d . . .
C3 C 0.4453(6) 0.7814(6) 0.8388(3) 0.0269(15) Uani 1 1 d . . .
F4 F 0.3442(4) 0.7652(4) 0.8392(2) 0.0403(11) Uani 1 1 d . . .
F5 F 0.4876(5) 0.7070(4) 0.7962(3) 0.0533(15) Uani 1 1 d . . .
C6 C 0.7967(6) 0.9147(6) 0.7897(3) 0.0268(15) Uani 1 1 d . . .
C7 C 0.8362(8) 1.0879(5) 1.0675(4) 0.0314(18) Uani 1 1 d . . .
C12 C 0.6060(6) 0.7119(6) 1.1868(4) 0.0282(16) Uani 1 1 d . . .
C10 C 0.5480(7) 0.6046(6) 1.0811(4) 0.0334(18) Uani 1 1 d . . .
C2 C 0.4788(5) 0.8987(5) 0.8190(3) 0.0194(13) Uani 1 1 d . . .
H2 H 0.5575 0.9017 0.8184 0.023 Uiso 1 1 calc R . .
F15 F 0.8478(4) 1.1431(4) 1.1260(2) 0.0383(11) Uani 1 1 d . . .
F13 F 0.7584(5) 1.1367(4) 1.0332(2) 0.0455(14) Uani 1 1 d . . .
F14 F 0.9227(5) 1.1013(4) 1.0318(3) 0.0529(15) Uani 1 1 d . . .
C14 C 0.8219(7) 0.5056(7) 1.0004(5) 0.041(2) Uani 1 1 d . . .
C19 C 0.8868(8) 0.5850(7) 1.0307(4) 0.038(2) Uani 1 1 d . . .
H19 H 0.8997 0.5817 1.0781 0.046 Uiso 1 1 calc R . .
C18 C 0.9323(7) 0.6680(7) 0.9928(4) 0.0321(17) Uani 1 1 d . . .
H18 H 0.9749 0.7222 1.0146 0.038 Uiso 1 1 calc R . .
C17 C 0.9163(7) 0.6736(6) 0.9219(4) 0.0349(18) Uani 1 1 d . . .
H17 H 0.9487 0.7293 0.8949 0.042 Uiso 1 1 calc R . .
C15 C 0.8062(9) 0.5122(7) 0.9300(5) 0.046(2) Uani 1 1 d . . .
H15 H 0.7634 0.4585 0.9079 0.055 Uiso 1 1 calc R . .
C16 C 0.8507(7) 0.5931(8) 0.8933(4) 0.039(2) Uani 1 1 d . . .
H16 H 0.8370 0.5958 0.8459 0.047 Uiso 1 1 calc R . .
C13 C 0.7775(11) 0.4122(9) 1.0422(7) 0.067(3) Uani 1 1 d . . .
H13A H 0.7013 0.4080 1.0350 0.100 Uiso 1 1 calc R . .
H13B H 0.7922 0.4259 1.0903 0.100 Uiso 1 1 calc R . .
H13C H 0.8101 0.3420 1.0284 0.100 Uiso 1 1 calc R . .

loop_
_atom_site_aniso_label
_atom_site_aniso_U_11
_atom_site_aniso_U_22
_atom_site_aniso_U_33
_atom_site_aniso_U_23
_atom_site_aniso_U_13
_atom_site_aniso_U_12
Bi1 0.01351(12) 0.01565(11) 0.00850(10) 0.00250(6) 0.00270(9) -0.00192(8)
Bi2 0.01358(12) 0.01440(11) 0.01245(11) -0.00178(6) 0.00195(9) 0.00104(8)
O1 0.011(2) 0.029(2) 0.0107(17) -0.0049(15) 0.0059(17) 0.0014(18)
C1 0.031(4) 0.050(4) 0.013(3) -0.008(3) 0.005(3) -0.017(3)
O5 0.015(2) 0.0194(19) 0.0143(19) 0.0011(14) -0.0007(18) 0.0027(17)
O2 0.016(2) 0.025(2) 0.0126(18) 0.0012(15) 0.0017(18) -0.0011(18)
O3 0.012(2) 0.031(2) 0.0116(18) -0.0024(15) 0.0020(18) -0.0020(18)
O4 0.022(2) 0.0138(18) 0.021(2) 0.0082(15) 0.0016(19) 0.0010(18)
F2 0.038(3) 0.091(4) 0.052(3) 0.026(3) -0.024(3) -0.028(3)
F6 0.053(3) 0.031(2) 0.037(2) 0.0019(17) -0.016(2) -0.003(2)
C11 0.019(3) 0.018(3) 0.025(3) 0.007(2) -0.004(3) 0.003(3)
C9 0.012(3) 0.032(3) 0.017(3) 0.002(2) 0.001(3) -0.002(3)
C8 0.018(3) 0.018(3) 0.019(3) 0.000(2) -0.003(3) 0.000(2)
F9 0.028(2) 0.037(2) 0.040(2) 0.0145(19) 0.008(2) 0.008(2)
F18 0.045(3) 0.0221(18) 0.030(2) 0.0061(15) -0.006(2) 0.0077(19)
F8 0.031(3) 0.054(3) 0.042(2) 0.023(2) 0.024(2) 0.001(2)
F23 0.034(3) 0.066(3) 0.0217(19) 0.0041(19) -0.003(2) -0.007(3)
F22 0.026(2) 0.050(3) 0.0215(18) 0.0147(17) 0.0110(18) 0.009(2)
F11 0.053(4) 0.065(3) 0.017(2) -0.0071(18) -0.001(2) 0.002(3)
F24 0.037(3) 0.056(3) 0.047(3) 0.042(2) 0.003(2) 0.004(3)
F1 0.061(4) 0.054(3) 0.0193(19) 0.0071(18) 0.001(2) -0.018(3)
F19 0.058(4) 0.030(2) 0.044(3) -0.0045(18) -0.006(3) -0.012(2)
F17 0.063(4) 0.045(2) 0.0155(18) -0.0067(16) -0.013(2) 0.003(2)
F7 0.051(3) 0.028(2) 0.043(3) -0.0019(17) 0.008(3) -0.015(2)
F16 0.018(2) 0.065(3) 0.048(3) 0.006(2) -0.004(2) -0.002(2)
F21 0.021(2) 0.046(3) 0.066(3) 0.004(2) 0.000(2) -0.015(2)
F10 0.040(3) 0.090(5) 0.049(3) -0.016(3) 0.035(3) 0.006(3)
F3 0.102(5) 0.066(4) 0.0147(19) -0.019(2) 0.006(3) -0.013(4)
F12 0.069(4) 0.035(2) 0.042(3) -0.0111(19) 0.013(3) 0.020(2)
F20 0.069(4) 0.025(2) 0.084(4) 0.018(2) 0.003(3) -0.013(3)
C5 0.014(3) 0.025(3) 0.023(3) 0.004(2) 0.007(3) 0.000(3)
C4 0.016(3) 0.029(3) 0.035(4) 0.014(3) 0.008(3) -0.006(3)
C3 0.027(4) 0.027(3) 0.026(3) -0.012(3) 0.002(3) -0.001(3)
F4 0.032(3) 0.039(2) 0.050(3) 0.000(2) 0.000(2) -0.016(2)
F5 0.068(4) 0.034(2) 0.058(3) -0.023(2) 0.024(3) 0.002(3)
C6 0.026(4) 0.042(4) 0.012(3) -0.001(2) 0.010(3) 0.002(3)
C7 0.044(5) 0.020(3) 0.029(4) -0.002(2) 0.003(4) -0.005(3)
C12 0.019(4) 0.037(4) 0.028(3) 0.023(3) 0.000(3) -0.002(3)
C10 0.034(5) 0.019(3) 0.048(4) 0.003(3) -0.006(4) -0.005(3)
C2 0.015(3) 0.030(3) 0.013(3) -0.012(2) 0.004(3) 0.000(3)
F15 0.046(3) 0.025(2) 0.044(2) -0.0099(18) -0.003(2) -0.005(2)
F13 0.072(4) 0.027(2) 0.037(2) 0.0084(18) -0.006(3) 0.013(2)
F14 0.055(4) 0.038(2) 0.066(3) -0.001(2) 0.038(3) -0.020(3)
C14 0.029(5) 0.029(4) 0.065(5) -0.003(4) 0.000(4) 0.009(3)
C19 0.041(5) 0.043(4) 0.030(4) -0.005(3) 0.009(4) 0.018(4)
C18 0.018(4) 0.048(4) 0.031(4) -0.010(3) 0.009(3) -0.005(3)
C17 0.028(4) 0.041(4) 0.036(4) -0.001(3) 0.010(4) 0.003(3)
C15 0.051(6) 0.032(4) 0.054(5) -0.012(4) -0.001(5) -0.006(4)
C16 0.033(5) 0.050(5) 0.034(4) -0.015(3) -0.001(4) 0.011(4)
C13 0.064(8) 0.045(5) 0.091(9) 0.014(5) 0.021(7) -0.004(5)

loop_
_atom_type_symbol
_atom_type_description
_atom_type_scat_dispersion_real
_atom_type_scat_dispersion_imag
_atom_type_scat_source
C C 0.0033 0.0016 'International Tables Vol C Tables 4.2.6.8 and 6.1.1.4'
H H 0.0000 0.0000 'International Tables Vol C Tables 4.2.6.8 and 6.1.1.4'
O O 0.0106 0.0060 'International Tables Vol C Tables 4.2.6.8 and 6.1.1.4'
F F 0.0171 0.0103 'International Tables Vol C Tables 4.2.6.8 and 6.1.1.4'
Bi Bi -4.1077 10.2566 'International Tables Vol C Tables 4.2.6.8 and 6.1.1.4'

loop_
_geom_angle_atom_site_label_1
_geom_angle_atom_site_label_2
_geom_angle_atom_site_label_3
_geom_angle
_geom_angle_site_symmetry_1
_geom_angle_site_symmetry_3
_geom_angle_publ_flag
O1 Bi1 O5 91.14(16) . . ?
O1 Bi1 O5 87.43(16) . 3_677 ?
O5 Bi1 O5 69.8(2) . 3_677 ?
O1 Bi1 O2 87.35(15) . . ?
O5 Bi1 O2 65.03(16) . . ?
O5 Bi1 O2 134.38(14) 3_677 . ?
O1 Bi1 O4 84.60(15) . 3_677 ?
O5 Bi1 O4 131.93(17) . 3_677 ?
O5 Bi1 O4 62.18(14) 3_677 3_677 ?
O2 Bi1 O4 161.24(13) . 3_677 ?
O1 Bi1 Bi1 89.12(12) . 3_677 ?
O5 Bi1 Bi1 34.97(13) . 3_677 ?
O5 Bi1 Bi1 34.84(10) 3_677 3_677 ?
O2 Bi1 Bi1 99.79(9) . 3_677 ?
O4 Bi1 Bi1 97.00(10) 3_677 3_677 ?
O3 Bi2 O5 94.83(17) . . ?
O3 Bi2 O4 92.66(17) . . ?
O5 Bi2 O4 69.74(16) . . ?
O3 Bi2 O2 85.54(16) . . ?
O5 Bi2 O2 69.54(16) . . ?
O4 Bi2 O2 138.93(16) . . ?
C2 O1 Bi1 124.5(4) . . ?
F2 C1 F1 107.2(7) . . ?
F2 C1 F3 109.9(6) . . ?
F1 C1 F3 107.1(7) . . ?
F2 C1 C2 112.5(7) . . ?
F1 C1 C2 109.5(5) . . ?
F3 C1 C2 110.4(7) . . ?
Bi2 O5 Bi1 124.3(2) . . ?
Bi2 O5 Bi1 124.78(19) . 3_677 ?
Bi1 O5 Bi1 110.19(19) . 3_677 ?
C5 O2 Bi2 122.5(4) . . ?
C5 O2 Bi1 128.9(4) . . ?
Bi2 O2 Bi1 101.06(17) . . ?
C8 O3 Bi2 125.0(4) . . ?
C11 O4 Bi2 125.5(4) . . ?
C11 O4 Bi1 126.7(4) . 3_677 ?
Bi2 O4 Bi1 101.35(14) . 3_677 ?
O4 C11 C12 108.4(5) . . ?
O4 C11 C10 108.9(5) . . ?
C12 C11 C10 113.2(6) . . ?
F18 C9 F17 107.3(5) . . ?
F18 C9 F16 106.4(6) . . ?
F17 C9 F16 108.1(6) . . ?
F18 C9 C8 110.4(5) . . ?
F17 C9 C8 112.4(6) . . ?
F16 C9 C8 111.9(6) . . ?
O3 C8 C9 108.5(5) . . ?
O3 C8 C7 107.4(5) . . ?
C9 C8 C7 113.8(6) . . ?
O2 C5 C4 110.8(6) . . ?
O2 C5 C6 111.2(6) . . ?
C4 C5 C6 109.1(6) . . ?
F8 C4 F9 107.2(5) . . ?
F8 C4 F7 106.9(6) . . ?
F9 C4 F7 104.9(6) . . ?
F8 C4 C5 115.7(7) . . ?
F9 C4 C5 112.2(6) . . ?
F7 C4 C5 109.3(5) . . ?
F4 C3 F5 107.6(6) . . ?
F4 C3 F6 107.9(7) . . ?
F5 C3 F6 106.9(6) . . ?
F4 C3 C2 114.7(6) . . ?
F5 C3 C2 110.2(6) . . ?
F6 C3 C2 109.2(5) . . ?
F10 C6 F11 108.5(6) . . ?
F10 C6 F12 107.3(7) . . ?
F11 C6 F12 105.0(6) . . ?
F10 C6 C5 113.8(6) . . ?
F11 C6 C5 113.4(6) . . ?
F12 C6 C5 108.4(5) . . ?
F14 C7 F13 107.2(6) . . ?
F14 C7 F15 108.0(7) . . ?
F13 C7 F15 107.3(6) . . ?
F14 C7 C8 112.3(6) . . ?
F13 C7 C8 109.7(6) . . ?
F15 C7 C8 112.1(6) . . ?
F23 C12 F24 109.2(5) . . ?
F23 C12 F22 107.3(7) . . ?
F24 C12 F22 107.2(6) . . ?
F23 C12 C11 110.5(6) . . ?
F24 C12 C11 111.3(7) . . ?
F22 C12 C11 111.2(5) . . ?
F20 C10 F21 106.8(7) . . ?
F20 C10 F19 108.7(7) . . ?
F21 C10 F19 107.0(6) . . ?
F20 C10 C11 113.9(6) . . ?
F21 C10 C11 111.7(6) . . ?
F19 C10 C11 108.5(7) . . ?
O1 C2 C3 109.0(6) . . ?
O1 C2 C1 109.3(6) . . ?
C3 C2 C1 113.0(5) . . ?
C19 C14 C15 117.7(9) . . ?
C19 C14 C13 120.1(9) . . ?
C15 C14 C13 122.1(9) . . ?
C18 C19 C14 121.0(8) . . ?
C19 C18 C17 120.7(7) . . ?
C16 C17 C18 116.7(8) . . ?
C16 C15 C14 121.0(8) . . ?
C15 C16 C17 122.7(8) . . ?

loop_
_geom_bond_atom_site_label_1
_geom_bond_atom_site_label_2
_geom_bond_distance
_geom_bond_site_symmetry_2
_geom_bond_publ_flag
Bi1 O1 2.080(4) . ?
Bi1 O5 2.159(4) . ?
Bi1 O5 2.166(5) 3_677 ?
Bi1 O2 2.528(5) . ?
Bi1 O4 2.610(5) 3_677 ?
Bi1 Bi1 3.5472(5) 3_677 ?
Bi2 O3 2.060(4) . ?
Bi2 O5 2.095(4) . ?
Bi2 O4 2.263(5) . ?
Bi2 O2 2.342(4) . ?
O1 C2 1.405(7) . ?
C1 F2 1.322(11) . ?
C1 F1 1.323(9) . ?
C1 F3 1.329(9) . ?
C1 C2 1.532(9) . ?
O5 Bi1 2.166(5) 3_677 ?
O2 C5 1.382(8) . ?
O3 C8 1.393(7) . ?
O4 C11 1.399(7) . ?
O4 Bi1 2.610(5) 3_677 ?
F6 C3 1.348(8) . ?
C11 C12 1.530(10) . ?
C11 C10 1.534(10) . ?
C9 F18 1.326(8) . ?
C9 F17 1.342(7) . ?
C9 F16 1.345(9) . ?
C9 C8 1.514(8) . ?
C8 C7 1.524(9) . ?
F9 C4 1.351(8) . ?
F8 C4 1.331(9) . ?
F23 C12 1.316(9) . ?
F22 C12 1.347(9) . ?
F11 C6 1.329(8) . ?
F24 C12 1.334(7) . ?
F19 C10 1.341(10) . ?
F7 C4 1.354(9) . ?
F21 C10 1.336(10) . ?
F10 C6 1.327(10) . ?
F12 C6 1.340(9) . ?
F20 C10 1.314(9) . ?
C5 C4 1.513(9) . ?
C5 C6 1.542(9) . ?
C3 F4 1.300(9) . ?
C3 F5 1.340(8) . ?
C3 C2 1.525(10) . ?
C7 F14 1.316(11) . ?
C7 F13 1.331(9) . ?
C7 F15 1.338(8) . ?
C14 C19 1.395(13) . ?
C14 C15 1.404(13) . ?
C14 C13 1.503(14) . ?
C19 C18 1.375(13) . ?
C18 C17 1.412(11) . ?
C17 C16 1.396(12) . ?
C15 C16 1.337(14) . ?
